data_7125577
loop_
_publ_author_name
'Geertsema, Edzard M.'
'Koumura, Nagatoshi'
'ter Wiel, Matthijs K. J.'
'Meetsma, Auke'
'Feringa, Ben L.'

_publ_section_title
;
 In control of the speed of rotation in molecular motors. Unexpected
 retardation of rotary motion.
;
_journal_issue 24
_journal_name_full 'Chemical communications (Cambridge, England)'
_journal_page_first 2962
_journal_page_last 2963
_journal_paper_doi 10.1039/b208323j
_journal_year 2002
_chemical_compound_source 'see text'
_chemical_formula_moiety 'C26 H22'
_chemical_formula_sum 'C26 H22'
_chemical_formula_weight 334.46
_space_group_IT_number 14
_space_group_name_Hall '-P 2ybc'
_space_group_name_H-M_alt 'P 1 21/c 1'
_symmetry_cell_setting monoclinic
_symmetry_space_group_name_Hall '-P 2ybc'
_symmetry_space_group_name_H-M 'P 1 21/c 1'
_atom_sites_solution_hydrogens difmap
_atom_sites_solution_primary direct
_atom_sites_solution_secondary direct
_audit_creation_date '2001-02-21  16:17:35'
_audit_creation_method 'PLATON <TABLE ACC> option'
_audit_update_record
;
?
;
_cell_angle_alpha 90
_cell_angle_beta 92.125(1)
_cell_angle_gamma 90
_cell_formula_units_Z 4
_cell_length_a 7.4391(4)
_cell_length_b 26.165(2)
_cell_length_c 9.2788(6)
_cell_measurement_reflns_used 3021
_cell_measurement_temperature 91
_cell_measurement_theta_max 27.44
_cell_measurement_theta_min 2.33
_cell_volume 1804.8(2)
_computing_cell_refinement 'SAINT, Bruker Version 6.02A, 2000'
_computing_data_collection 'SMART, Bruker Version 5.168, 2000'
_computing_data_reduction 'XPREP, Bruker Version 5.1/NT, 2000'
_computing_molecular_graphics
;
PLUTO (Meetsma, 2000) 
PLATON (Spek, 1994, 1996)
;
_computing_publication_material
;
PLATON (Spek, 1990)
SHELXL (Sheldrick, 1997)
;
_computing_structure_refinement 'SHELXL-97 (Sheldrick, 1997)'
_computing_structure_solution
;
SIR-97 (Altomare et al., 1997)
;
_diffrn_ambient_temperature 91(1)
_diffrn_measured_fraction_theta_full 0.923
_diffrn_measured_fraction_theta_max 0.923
_diffrn_measurement_device_type
;
Bruker Smart Apex 
;
_diffrn_measurement_method 'phi and omega scans'
_diffrn_radiation_detector
;
CCD area-detector
;
_diffrn_radiation_monochromator 'parallel mounted graphite'
_diffrn_radiation_source 'fine focus sealed Siemens Mo tube '
_diffrn_radiation_type MoK\a
_diffrn_radiation_wavelength 0.71073
_diffrn_reflns_av_R_equivalents 0.0146
_diffrn_reflns_av_sigmaI/netI 0.0259
_diffrn_reflns_limit_h_max 6
_diffrn_reflns_limit_h_min -9
_diffrn_reflns_limit_k_max 33
_diffrn_reflns_limit_k_min -33
_diffrn_reflns_limit_l_max 12
_diffrn_reflns_limit_l_min -6
_diffrn_reflns_number 8405
_diffrn_reflns_reduction_process
;
Intensity data were corrected for Lorentz and polarization
effects, decay and absorption and reduced to F~o~^2^
using SAINT (Bruker, 2000) and SABABS (Sheldrick, 2000)
;
_diffrn_reflns_theta_full 27.50
_diffrn_reflns_theta_max 27.50
_diffrn_reflns_theta_min 2.33
_diffrn_standards_decay_% negligible
_exptl_absorpt_coefficient_mu 0.069
_exptl_absorpt_correction_T_max 0.9878
_exptl_absorpt_correction_T_min 0.9724
_exptl_absorpt_correction_type Semi-empirical
_exptl_absorpt_process_details 'SADABS (Sheldrick, Bruker, 2000)'
_exptl_crystal_colour '  colorless'
_exptl_crystal_density_diffrn 1.231
_exptl_crystal_density_method 'Not Measured'
_exptl_crystal_description '  block'
_exptl_crystal_F_000 712
_exptl_crystal_size_max 0.480
_exptl_crystal_size_mid 0.300
_exptl_crystal_size_min 0.210
_refine_diff_density_max 0.346
_refine_diff_density_min -0.196
_refine_diff_density_rms 0.049
_refine_ls_extinction_method none
_refine_ls_goodness_of_fit_ref 1.032
_refine_ls_hydrogen_treatment refall
_refine_ls_matrix_type full
_refine_ls_number_parameters 323
_refine_ls_number_reflns 3910
_refine_ls_number_restraints 0
_refine_ls_restrained_S_all 1.032
_refine_ls_R_factor_all 0.0466
_refine_ls_R_factor_gt 0.0411
_refine_ls_shift/su_max 0.000
_refine_ls_shift/su_mean 0.000
_refine_ls_structure_factor_coef Fsqd
_refine_ls_weighting_details 'w=1/[\s^2^(Fo^2^)+(0.0612P)^2^+0.5184P] where P=(Fo^2^+2Fc^2^)/3'
_refine_ls_weighting_scheme calc
_refine_ls_wR_factor_gt 0.1053
_refine_ls_wR_factor_ref 0.1098
_reflns_number_gt 3449
_reflns_number_total 3910
_reflns_threshold_expression >2sigma(I)
_cod_data_source_file b208323j.txt
_cod_data_source_block c26h22
_cod_depositor_comments
;
The following automatic conversions were performed:

data item '_symmetry_cell_setting' value 'Monoclinic' was changed to
'monoclinic' in accordance with the
/home/saulius/struct/COD-crude-data/automatic-downloads/DataCite-retrospective/RSC/depositions/lib/dictionaries/cif_core.dic
dictionary named 'cif_core.dic' version 2.4.2 last updated on
2011-04-26.

data item '_refine_ls_weighting_scheme' value 'calc
w=1/[\s^2^(Fo^2^)+(0.0612P)^2^+0.5184P] where P=(Fo^2^+2Fc^2^)/3' was
changed to 'calc'. A new data item '_refine_ls_weighting_details' was
created with the value set to
'w=1/[\s^2^(Fo^2^)+(0.0612P)^2^+0.5184P] where P=(Fo^2^+2Fc^2^)/3'.

Automatic conversion script
Id: cif_fix_values 6909 2019-04-08 15:41:33Z antanas 

The following automatic conversions were performed:

data name '_exptl_absorpt_process_detais' was replaced with
'_exptl_absorpt_process_details' as specified in the replacement file
'data/replacement-values/replacement_tags.lst'.

Automatic conversion script
Id: cif_correct_tags 9268 2022-04-12 08:56:07Z antanas 
;
_cod_original_sg_symbol_H-M 'P 21/c'
_cod_database_code 7125577

loop_
_symmetry_equiv_pos_as_xyz
x,y,z
-x,1/2+y,1/2-z
-x,-y,-z
x,1/2-y,1/2+z

loop_
_atom_site_aniso_label
_atom_site_aniso_U_11
_atom_site_aniso_U_22
_atom_site_aniso_U_33
_atom_site_aniso_U_23
_atom_site_aniso_U_13
_atom_site_aniso_U_12
C1 0.0175(5) 0.0140(5) 0.0157(5) 0.0014(4) 0.0011(4) -0.0012(4)
C2 0.0136(5) 0.0183(5) 0.0174(5) -0.0012(4) -0.0009(4) 0.0020(4)
C3 0.0185(6) 0.0196(5) 0.0227(6) -0.0003(4) -0.0016(5) 0.0000(4)
C4 0.0235(6) 0.0202(6) 0.0301(7) -0.0060(5) -0.0043(5) 0.0008(5)
C5 0.0273(7) 0.0295(7) 0.0228(6) -0.0085(5) -0.0080(5) 0.0055(5)
C6 0.0255(6) 0.0262(6) 0.0177(6) -0.0018(5) -0.0037(5) 0.0066(5)
C7 0.0167(5) 0.0208(5) 0.0177(5) -0.0014(4) -0.0004(4) 0.0025(4)
C8 0.0188(5) 0.0210(6) 0.0174(5) 0.0034(4) -0.0012(4) 0.0008(4)
C9 0.0172(5) 0.0171(5) 0.0198(5) 0.0027(4) -0.0023(4) 0.0005(4)
C10 0.0139(5) 0.0181(5) 0.0162(5) -0.0009(4) -0.0033(4) -0.0014(4)
C11 0.0181(5) 0.0189(5) 0.0195(5) -0.0012(4) -0.0049(5) 0.0015(4)
C12 0.0171(6) 0.0251(6) 0.0205(5) -0.0053(5) -0.0017(5) 0.0026(4)
C13 0.0169(6) 0.0275(6) 0.0173(5) -0.0008(4) 0.0001(5) -0.0024(4)
C14 0.0160(5) 0.0199(5) 0.0184(5) 0.0015(4) -0.0024(5) -0.0022(4)
C15 0.0138(5) 0.0175(5) 0.0158(5) -0.0016(4) -0.0032(4) -0.0008(4)
C16 0.0182(5) 0.0131(5) 0.0157(5) 0.0012(4) 0.0005(4) -0.0009(4)
C17 0.0144(5) 0.0173(5) 0.0160(5) 0.0006(4) 0.0012(4) -0.0012(4)
C18 0.0145(5) 0.0178(5) 0.0178(5) 0.0013(4) 0.0001(4) -0.0001(4)
C19 0.0173(5) 0.0203(5) 0.0204(5) -0.0035(4) 0.0019(5) -0.0001(4)
C20 0.0208(6) 0.0272(6) 0.0151(5) -0.0012(4) 0.0001(5) -0.0015(5)
C21 0.0216(6) 0.0233(6) 0.0176(5) 0.0047(4) -0.0018(5) -0.0001(4)
C22 0.0179(5) 0.0178(5) 0.0181(5) 0.0022(4) -0.0005(4) -0.0015(4)
C23 0.0262(6) 0.0165(5) 0.0213(6) 0.0027(4) -0.0042(5) 0.0017(5)
C24 0.0216(6) 0.0166(5) 0.0221(6) -0.0020(4) -0.0031(5) 0.0033(4)
C25 0.0169(5) 0.0194(5) 0.0179(5) -0.0017(4) -0.0021(5) 0.0023(4)
C26 0.0247(7) 0.0380(8) 0.0259(7) 0.0090(6) 0.0069(6) 0.0097(6)

loop_
_atom_site_label
_atom_site_type_symbol
_atom_site_thermal_displace_type
_atom_site_fract_x
_atom_site_fract_y
_atom_site_fract_z
_atom_site_occupancy
_atom_site_U_iso_or_equiv
C1 C Uani 0.08703(15) 0.12682(4) 0.40316(12) 1.000 0.0157(3)
C2 C Uani 0.14962(15) 0.14768(4) 0.54629(12) 1.000 0.0165(3)
C3 C Uani 0.19018(16) 0.19977(4) 0.56169(13) 1.000 0.0203(3)
C4 C Uani 0.25064(17) 0.21979(5) 0.69305(14) 1.000 0.0247(4)
C5 C Uani 0.26969(18) 0.18789(5) 0.81267(14) 1.000 0.0268(4)
C6 C Uani 0.23020(17) 0.13650(5) 0.79945(13) 1.000 0.0232(3)
C7 C Uani 0.17487(15) 0.11514(4) 0.66619(12) 1.000 0.0184(3)
C8 C Uani 0.15130(16) 0.05960(4) 0.65768(12) 1.000 0.0191(3)
C9 C Uani 0.19007(15) 0.02913(4) 0.54669(12) 1.000 0.0181(3)
C10 C Uani 0.26095(15) 0.04436(4) 0.40740(12) 1.000 0.0162(3)
C11 C Uani 0.37520(16) 0.01000(4) 0.33839(12) 1.000 0.0190(3)
C12 C Uani 0.45418(16) 0.02285(5) 0.21060(13) 1.000 0.0210(3)
C13 C Uani 0.41909(16) 0.07014(5) 0.14726(13) 1.000 0.0206(3)
C14 C Uani 0.30179(15) 0.10376(4) 0.21109(12) 1.000 0.0182(3)
C15 C Uani 0.22013(15) 0.09137(4) 0.33988(12) 1.000 0.0158(3)
C16 C Uani -0.06979(15) 0.13989(4) 0.33627(12) 1.000 0.0157(3)
C17 C Uani -0.12367(15) 0.12202(4) 0.18839(12) 1.000 0.0159(3)
C18 C Uani -0.10231(15) 0.07183(4) 0.14003(12) 1.000 0.0167(3)
C19 C Uani -0.15064(15) 0.05841(4) -0.00090(13) 1.000 0.0193(3)
C20 C Uani -0.21920(16) 0.09517(5) -0.09569(13) 1.000 0.0210(3)
C21 C Uani -0.24444(16) 0.14497(5) -0.04859(13) 1.000 0.0209(3)
C22 C Uani -0.20018(15) 0.15867(4) 0.09352(12) 1.000 0.0180(3)
C23 C Uani -0.24122(18) 0.21063(4) 0.15477(13) 1.000 0.0215(3)
C24 C Uani -0.33150(16) 0.20213(4) 0.29821(13) 1.000 0.0202(3)
C25 C Uani -0.20574(15) 0.17473(4) 0.40828(12) 1.000 0.0181(3)
C26 C Uani -0.31419(19) 0.14344(6) 0.51420(15) 1.000 0.0294(4)
H3 H Uiso 0.1730(19) 0.2220(5) 0.4772(15) 1.000 0.021(3)
H4 H Uiso 0.279(2) 0.2566(6) 0.7028(16) 1.000 0.031(4)
H5 H Uiso 0.311(2) 0.2018(6) 0.9083(17) 1.000 0.034(4)
H6 H Uiso 0.243(2) 0.1137(6) 0.8837(17) 1.000 0.033(4)
H8 H Uiso 0.1194(19) 0.0429(5) 0.7478(16) 1.000 0.024(4)
H9 H Uiso 0.1822(18) -0.0081(5) 0.5624(14) 1.000 0.019(3)
H11 H Uiso 0.401(2) -0.0237(6) 0.3827(15) 1.000 0.024(4)
H12 H Uiso 0.536(2) -0.0008(6) 0.1672(16) 1.000 0.027(4)
H13 H Uiso 0.474(2) 0.0801(6) 0.0589(16) 1.000 0.027(4)
H14 H Uiso 0.2736(19) 0.1371(5) 0.1657(14) 1.000 0.020(3)
H18 H Uiso -0.0562(18) 0.0457(5) 0.2081(14) 1.000 0.017(3)
H19 H Uiso -0.1411(18) 0.0228(5) -0.0322(14) 1.000 0.019(3)
H20 H Uiso -0.254(2) 0.0860(5) -0.1942(16) 1.000 0.026(4)
H21 H Uiso -0.296(2) 0.1710(6) -0.1163(16) 1.000 0.028(4)
H23 H Uiso -0.3208(19) 0.2299(5) 0.0867(15) 1.000 0.022(3)
H23' H Uiso -0.128(2) 0.2318(6) 0.1723(16) 1.000 0.029(4)
H24 H Uiso -0.4399(19) 0.1806(5) 0.2795(14) 1.000 0.020(3)
H24' H Uiso -0.3724(19) 0.2351(5) 0.3375(15) 1.000 0.023(3)
H25 H Uiso -0.1377(19) 0.2009(5) 0.4640(15) 1.000 0.022(3)
H26 H Uiso -0.233(2) 0.1276(6) 0.5902(18) 1.000 0.040(4)
H26' H Uiso -0.381(2) 0.1144(7) 0.4617(18) 1.000 0.038(4)
H26" H Uiso -0.406(2) 0.1653(7) 0.5612(18) 1.000 0.040(5)

loop_
_atom_type_symbol
_atom_type_description
_atom_type_scat_dispersion_real
_atom_type_scat_dispersion_imag
_atom_type_scat_source
H H 0.0000 0.0000 'International Tables Vol C Tables 4.2.6.8 and 6.1.1.4'
C C 0.0033 0.0016 'International Tables Vol C Tables 4.2.6.8 and 6.1.1.4'

loop_
_geom_angle_atom_site_label_1
_geom_angle_atom_site_label_2
_geom_angle_atom_site_label_3
_geom_angle
_geom_angle_publ_flag
C2 C1 C15 112.78(9) no
C2 C1 C16 123.61(10) no
C15 C1 C16 123.57(10) no
C1 C2 C3 120.30(10) no
C1 C2 C7 120.63(9) no
C3 C2 C7 119.04(10) no
C2 C3 C4 121.23(11) no
C3 C4 C5 119.65(12) no
C4 C5 C6 119.87(12) no
C5 C6 C7 121.34(11) no
C2 C7 C6 118.76(10) no
C2 C7 C8 123.01(10) no
C6 C7 C8 118.20(10) no
C7 C8 C9 126.99(10) no
C8 C9 C10 127.47(10) no
C9 C10 C11 118.00(9) no
C9 C10 C15 123.35(10) no
C11 C10 C15 118.64(10) no
C10 C11 C12 121.15(10) no
C11 C12 C13 119.95(11) no
C12 C13 C14 119.67(11) no
C13 C14 C15 121.19(10) no
C1 C15 C10 120.19(10) no
C1 C15 C14 120.50(9) no
C10 C15 C14 119.29(10) no
C1 C16 C17 122.96(10) no
C1 C16 C25 121.66(10) no
C17 C16 C25 115.38(9) no
C16 C17 C18 124.06(10) no
C16 C17 C22 116.79(9) no
C18 C17 C22 119.15(10) no
C17 C18 C19 120.73(10) no
C18 C19 C20 119.86(10) no
C19 C20 C21 120.10(11) no
C20 C21 C22 120.58(11) no
C17 C22 C21 119.49(10) no
C17 C22 C23 117.45(10) no
C21 C22 C23 122.95(10) no
C22 C23 C24 107.35(9) no
C23 C24 C25 111.72(10) no
C16 C25 C24 112.52(9) no
C16 C25 C26 109.48(9) no
C24 C25 C26 110.71(10) no
C2 C3 H3 118.3(8) no
C4 C3 H3 120.5(8) no
C3 C4 H4 120.6(9) no
C5 C4 H4 119.7(9) no
C4 C5 H5 120.6(9) no
C6 C5 H5 119.5(9) no
C5 C6 H6 120.3(9) no
C7 C6 H6 118.3(9) no
C7 C8 H8 115.4(8) no
C9 C8 H8 117.1(8) no
C8 C9 H9 117.2(8) no
C10 C9 H9 115.0(8) no
C10 C11 H11 119.4(8) no
C12 C11 H11 119.4(8) no
C11 C12 H12 119.7(9) no
C13 C12 H12 120.3(9) no
C12 C13 H13 121.4(9) no
C14 C13 H13 119.0(9) no
C13 C14 H14 120.3(8) no
C15 C14 H14 118.5(8) no
C17 C18 H18 119.2(8) no
C19 C18 H18 120.1(8) no
C18 C19 H19 120.1(8) no
C20 C19 H19 120.0(8) no
C19 C20 H20 120.3(8) no
C21 C20 H20 119.6(8) no
C20 C21 H21 119.8(9) no
C22 C21 H21 119.6(9) no
C22 C23 H23 110.1(8) no
C22 C23 H23' 111.9(9) no
C24 C23 H23 111.0(8) no
C24 C23 H23' 109.2(8) no
H23 C23 H23' 107.3(12) no
C23 C24 H24 108.1(8) no
C23 C24 H24' 110.2(8) no
C25 C24 H24 108.8(8) no
C25 C24 H24' 110.5(8) no
H24 C24 H24' 107.5(11) no
C16 C25 H25 107.9(8) no
C24 C25 H25 108.2(8) no
C26 C25 H25 107.9(8) no
C25 C26 H26 110.8(9) no
C25 C26 H26' 110.5(9) no
C25 C26 H26" 111.0(10) no
H26 C26 H26' 107.3(13) no
H26 C26 H26" 109.4(13) no
H26' C26 H26" 107.7(13) no

loop_
_geom_bond_atom_site_label_1
_geom_bond_atom_site_label_2
_geom_bond_distance
_geom_bond_publ_flag
C1 C2 1.4942(16) no
C1 C15 1.4929(15) no
C1 C16 1.3451(16) no
C2 C3 1.4021(15) no
C2 C7 1.4080(15) no
C3 C4 1.3862(18) no
C4 C5 1.3918(18) no
C5 C6 1.3808(19) no
C6 C7 1.4046(17) no
C7 C8 1.4655(15) no
C8 C9 1.3422(15) no
C9 C10 1.4689(16) no
C10 C11 1.4075(16) no
C10 C15 1.4084(15) no
C11 C12 1.3842(17) no
C12 C13 1.3904(18) no
C13 C14 1.3872(17) no
C14 C15 1.3986(16) no
C16 C17 1.4904(16) no
C16 C25 1.5331(15) no
C17 C18 1.3987(15) no
C17 C22 1.4076(15) no
C18 C19 1.3884(16) no
C19 C20 1.3876(17) no
C20 C21 1.3893(18) no
C21 C22 1.3941(16) no
C22 C23 1.5091(15) no
C23 C24 1.5291(17) no
C24 C25 1.5367(16) no
C25 C26 1.5316(18) no
C3 H3 0.981(14) no
C4 H4 0.989(16) no
C5 H5 0.997(16) no
C6 H6 0.985(16) no
C8 H8 0.980(15) no
C9 H9 0.987(13) no
C11 H11 0.989(15) no
C12 H12 0.966(15) no
C13 H13 0.965(15) no
C14 H14 0.988(13) no
C18 H18 0.984(13) no
C19 H19 0.979(13) no
C20 H20 0.971(15) no
C21 H21 0.994(15) no
C23 H23 0.988(14) no
C23 H23' 1.016(15) no
C24 H24 0.994(14) no
C24 H24' 0.989(13) no
C25 H25 0.986(14) no
C26 H26 1.001(16) no
C26 H26' 1.022(17) no
C26 H26" 1.003(16) no

loop_
_geom_contact_atom_site_label_1
_geom_contact_atom_site_label_2
_geom_contact_distance
_geom_contact_site_symmetry_2
_geom_contact_publ_flag
C2 C26 3.4539(18) . no
C3 C25 3.2893(16) . no
C9 C9 3.3000(16) 3_556 no
C9 C11 3.5197(16) 3_656 no
C11 C9 3.5197(16) 3_656 no
C11 C11 3.5076(16) 3_656 no
C13 C19 3.5434(17) 1_655 no
C13 C18 3.5637(17) 1_655 no
C14 C17 3.2001(16) . no
C14 C18 3.1659(16) . no
C15 C18 3.0206(16) . no
C17 C14 3.2001(16) . no
C18 C13 3.5637(17) 1_455 no
C18 C15 3.0206(16) . no
C18 C14 3.1659(16) . no
C19 C13 3.5434(17) 1_455 no
C25 C3 3.2893(16) . no
C26 C2 3.4539(18) . no
C1 H26 2.998(16) . no
C1 H18 2.962(13) . no
C2 H25 2.640(14) . no
C2 H26 2.938(15) . no
C3 H5 3.092(16) 4_554 no
C3 H25 2.571(14) . no
C4 H23' 3.088(15) 4_555 no
C5 H3 2.913(14) 4_555 no
C9 H9 2.965(13) 3_556 no
C9 H11 3.091(15) 3_656 no
C10 H18 2.943(13) . no
C11 H20 2.970(14) 3_555 no
C11 H11 3.046(14) 3_656 no
C12 H19 3.050(13) 3_555 no
C13 H6 2.959(16) 1_554 no
C14 H24 2.837(14) 1_655 no
C14 H18 3.065(13) . no
C14 H6 3.064(16) 1_554 no
C15 H18 2.639(13) . no
C16 H3 3.068(14) . no
C16 H23' 2.870(15) . no
C16 H14 3.055(14) . no
C17 H24 2.957(14) . no
C17 H14 2.997(14) . no
C19 H19 3.045(13) 3_555 no
C19 H13 2.923(15) 1_455 no
C20 H13 2.769(15) 1_455 no
C20 H26 3.034(17) 1_554 no
C21 H13 2.901(15) 1_455 no
C23 H25 3.031(14) 4_554 no
H3 C16 3.068(14) . no
H3 H25 2.38(2) . no
H3 C5 2.913(13) 4_554 no
H3 H5 2.34(2) 4_554 no
H5 C3 3.092(16) 4_555 no
H5 H3 2.34(2) 4_555 no
H6 C13 2.959(16) 1_556 no
H6 C14 3.064(16) 1_556 no
H6 H8 2.40(2) . no
H6 H13 2.48(2) 1_556 no
H8 H6 2.40(2) . no
H8 H18 2.404(19) 3_556 no
H9 H11 2.41(2) . no
H9 C9 2.965(13) 3_556 no
H9 H18 2.555(18) 3_556 no
H11 H9 2.41(2) . no
H11 C9 3.091(15) 3_656 no
H11 C11 3.046(14) 3_656 no
H13 C19 2.923(15) 1_655 no
H13 C20 2.769(15) 1_655 no
H13 C21 2.901(15) 1_655 no
H13 H6 2.48(2) 1_554 no
H14 C16 3.055(14) . no
H14 C17 2.997(14) . no
H18 C1 2.962(13) . no
H18 C10 2.943(13) . no
H18 C14 3.065(13) . no
H18 C15 2.639(13) . no
H18 H8 2.404(19) 3_556 no
H18 H9 2.555(18) 3_556 no
H19 C12 3.050(13) 3_555 no
H19 C19 3.045(13) 3_555 no
H19 H19 2.469(19) 3_555 no
H20 H26 2.29(2) 1_554 no
H20 C11 2.970(14) 3_555 no
H21 H23 2.45(2) . no
H21 H24' 2.55(2) 4_554 no
H23 H21 2.45(2) . no
H23 H24' 2.50(2) 4_554 no
H23 H25 2.558(19) 4_554 no
H23' C16 2.870(15) . no
H23' C4 3.088(15) 4_554 no
H24 C14 2.837(14) 1_455 no
H24 C17 2.957(14) . no
H24 H26' 2.45(2) . no
H24' H21 2.55(2) 4_555 no
H24' H23 2.50(2) 4_555 no
H25 C2 2.640(14) . no
H25 C3 2.571(14) . no
H25 H3 2.38(2) . no
H25 C23 3.031(14) 4_555 no
H25 H23 2.558(19) 4_555 no
H26 C1 2.998(16) . no
H26 C2 2.938(15) . no
H26 C20 3.034(17) 1_556 no
H26 H20 2.29(2) 1_556 no
H26' H24 2.45(2) . no

loop_
_geom_torsion_atom_site_label_1
_geom_torsion_atom_site_label_2
_geom_torsion_atom_site_label_3
_geom_torsion_atom_site_label_4
_geom_torsion
_geom_torsion_publ_flag
C15 C1 C2 C3 112.56(12) no
C15 C1 C2 C7 -65.17(14) no
C16 C1 C2 C3 -65.37(16) no
C16 C1 C2 C7 116.91(13) no
C2 C1 C15 C10 65.85(13) no
C2 C1 C15 C14 -115.93(11) no
C16 C1 C15 C10 -116.22(13) no
C16 C1 C15 C14 62.00(15) no
C2 C1 C16 C17 174.93(10) no
C2 C1 C16 C25 -4.85(17) no
C15 C1 C16 C17 -2.77(17) no
C15 C1 C16 C25 177.44(10) no
C1 C2 C3 C4 -179.17(11) no
C7 C2 C3 C4 -1.41(17) no
C1 C2 C7 C6 -178.67(11) no
C1 C2 C7 C8 3.22(17) no
C3 C2 C7 C6 3.58(16) no
C3 C2 C7 C8 -174.54(11) no
C2 C3 C4 C5 -0.76(19) no
C3 C4 C5 C6 0.70(19) no
C4 C5 C6 C7 1.6(2) no
C5 C6 C7 C2 -3.72(18) no
C5 C6 C7 C8 174.49(12) no
C2 C7 C8 C9 34.98(18) no
C6 C7 C8 C9 -143.14(13) no
C7 C8 C9 C10 -1.5(2) no
C8 C9 C10 C11 147.87(12) no
C8 C9 C10 C15 -32.23(18) no
C9 C10 C11 C12 -176.70(11) no
C15 C10 C11 C12 3.40(17) no
C9 C10 C15 C1 -5.26(17) no
C9 C10 C15 C14 176.50(10) no
C11 C10 C15 C1 174.64(10) no
C11 C10 C15 C14 -3.60(16) no
C10 C11 C12 C13 -0.90(18) no
C11 C12 C13 C14 -1.40(18) no
C12 C13 C14 C15 1.15(18) no
C13 C14 C15 C1 -176.84(11) no
C13 C14 C15 C10 1.39(17) no
C1 C16 C17 C18 43.74(17) no
C1 C16 C17 C22 -136.16(11) no
C25 C16 C17 C18 -136.47(11) no
C25 C16 C17 C22 43.64(14) no
C1 C16 C25 C24 156.39(10) no
C1 C16 C25 C26 -80.05(13) no
C17 C16 C25 C24 -23.41(13) no
C17 C16 C25 C26 100.15(11) no
C16 C17 C18 C19 -177.96(11) no
C22 C17 C18 C19 1.93(17) no
C16 C17 C22 C21 176.58(10) no
C16 C17 C22 C23 -7.21(15) no
C18 C17 C22 C21 -3.31(16) no
C18 C17 C22 C23 172.89(10) no
C17 C18 C19 C20 0.68(17) no
C18 C19 C20 C21 -1.90(17) no
C19 C20 C21 C22 0.48(18) no
C20 C21 C22 C17 2.14(17) no
C20 C21 C22 C23 -173.84(11) no
C17 C22 C23 C24 -44.85(14) no
C21 C22 C23 C24 131.21(12) no
C22 C23 C24 C25 62.67(12) no
C23 C24 C25 C16 -28.70(12) no
C23 C24 C25 C26 -151.57(10) no
